data_4337171
loop_
_publ_author_name
'Dunbar, Andrew C.'
'Girolami, Gregory S.'

_publ_section_title
;
 Synthesis and characterization of calcium n,n-dimethylaminodiboranates as
 possible chemical vapor deposition precursors.
;
_journal_issue 2
_journal_name_full 'Inorganic chemistry'
_journal_page_first 888
_journal_page_last 896
_journal_paper_doi 10.1021/ic402237b
_journal_volume 53
_journal_year 2014
_chemical_formula_sum 'C24 H64 B4 Ca N2 O9'
_chemical_formula_weight 608.09
_chemical_name_systematic
; 
 ? 
;
_space_group_IT_number 14
_symmetry_space_group_name_Hall '-P 2ybc'
_symmetry_space_group_name_H-M 'P 1 21/c 1'
_atom_sites_solution_hydrogens geom
_atom_sites_solution_primary direct
_atom_sites_solution_secondary difmap
_audit_creation_method SHELXL-97
_cell_angle_alpha 90.00
_cell_angle_beta 104.528(3)
_cell_angle_gamma 90.00
_cell_formula_units_Z 4
_cell_length_a 15.7631(10)
_cell_length_b 10.1952(6)
_cell_length_c 23.2794(15)
_cell_measurement_temperature 193(2)
_cell_volume 3621.6(4)
_computing_structure_refinement 'SHELXL-97 (Sheldrick, 1997)'
_computing_structure_solution 'SHELXS-97 (Sheldrick, 1990)'
_diffrn_ambient_temperature 193(2)
_diffrn_measured_fraction_theta_full 0.994
_diffrn_measured_fraction_theta_max 0.994
_diffrn_radiation_monochromator graphite
_diffrn_radiation_source 'fine-focus sealed tube'
_diffrn_radiation_type MoK\a
_diffrn_radiation_wavelength 0.71073
_diffrn_reflns_av_R_equivalents 0.1510
_diffrn_reflns_av_sigmaI/netI 0.0869
_diffrn_reflns_limit_h_max 20
_diffrn_reflns_limit_h_min -20
_diffrn_reflns_limit_k_max 13
_diffrn_reflns_limit_k_min -13
_diffrn_reflns_limit_l_max 29
_diffrn_reflns_limit_l_min -29
_diffrn_reflns_number 55374
_diffrn_reflns_theta_full 27.21
_diffrn_reflns_theta_max 27.21
_diffrn_reflns_theta_min 1.33
_exptl_absorpt_coefficient_mu 0.217
_exptl_crystal_density_diffrn 1.115
_exptl_crystal_density_method 'not measured'
_exptl_crystal_F_000 1336
_refine_diff_density_max 0.331
_refine_diff_density_min -0.273
_refine_diff_density_rms 0.049
_refine_ls_extinction_method none
_refine_ls_goodness_of_fit_ref 0.910
_refine_ls_hydrogen_treatment mixed
_refine_ls_matrix_type full
_refine_ls_number_parameters 464
_refine_ls_number_reflns 8018
_refine_ls_number_restraints 105
_refine_ls_restrained_S_all 0.917
_refine_ls_R_factor_all 0.0885
_refine_ls_R_factor_gt 0.0478
_refine_ls_shift/su_max 0.040
_refine_ls_shift/su_mean 0.002
_refine_ls_structure_factor_coef Fsqd
_refine_ls_weighting_details 'calc w=1/[\s^2^(Fo^2^)+(0.0577P)^2^+0.0000P] where P=(Fo^2^+2Fc^2^)/3'
_refine_ls_weighting_scheme calc
_refine_ls_wR_factor_gt 0.1111
_refine_ls_wR_factor_ref 0.1243
_reflns_number_gt 4861
_reflns_number_total 8018
_reflns_threshold_expression >2sigma(I)
_cod_data_source_file ic402237b_si_002.cif
_cod_data_source_block ba23l_14face
_cod_database_code 4337171

loop_
_symmetry_equiv_pos_as_xyz
'x, y, z'
'-x, y+1/2, -z+1/2'
'-x, -y, -z'
'x, -y-1/2, z-1/2'

loop_
_atom_site_label
_atom_site_type_symbol
_atom_site_fract_x
_atom_site_fract_y
_atom_site_fract_z
_atom_site_U_iso_or_equiv
_atom_site_adp_type
_atom_site_occupancy
_atom_site_symmetry_multiplicity
_atom_site_calc_flag
_atom_site_refinement_flags
_atom_site_disorder_assembly
_atom_site_disorder_group
Ca1 Ca 0.24702(3) 0.51441(4) 0.256274(16) 0.02767(12) Uani 1 1 d . . .
O1 O 0.35268(9) 0.38253(13) 0.32776(6) 0.0363(3) Uani 1 1 d . . .
C10 C 0.35324(15) 0.2508(2) 0.30554(10) 0.0453(6) Uani 1 1 d . . .
H10A H 0.3889 0.1941 0.3370 0.054 Uiso 1 1 calc R . .
H10B H 0.3806 0.2505 0.2716 0.054 Uiso 1 1 calc R . .
C11 C 0.26267(16) 0.1965(2) 0.28602(10) 0.0461(6) Uani 1 1 d . . .
H11A H 0.2637 0.1092 0.2676 0.055 Uiso 1 1 calc R . .
H11B H 0.2367 0.1873 0.3204 0.055 Uiso 1 1 calc R . .
O2 O 0.21227(10) 0.28713(14) 0.24357(6) 0.0391(4) Uani 1 1 d . . .
C12 C 0.11982(15) 0.2642(2) 0.22886(10) 0.0481(6) Uani 1 1 d . . .
H12A H 0.1086 0.1687 0.2294 0.058 Uiso 1 1 calc R . .
H12B H 0.0934 0.2970 0.1883 0.058 Uiso 1 1 calc R . .
C13 C 0.07798(15) 0.3318(2) 0.27202(10) 0.0455(6) Uani 1 1 d . . .
H13A H 0.0134 0.3244 0.2590 0.055 Uiso 1 1 calc R . .
H13B H 0.0982 0.2923 0.3120 0.055 Uiso 1 1 calc R . .
O3 O 0.10471(9) 0.46728(14) 0.27293(6) 0.0393(4) Uani 1 1 d . . .
C14 C 0.08995(15) 0.5410(2) 0.32195(11) 0.0487(6) Uani 1 1 d . . .
H14A H 0.0355 0.5103 0.3315 0.058 Uiso 1 1 calc R . .
H14B H 0.0827 0.6350 0.3111 0.058 Uiso 1 1 calc R . .
C15 C 0.16561(15) 0.5247(2) 0.37511(10) 0.0433(6) Uani 1 1 d . . .
H15A H 0.1576 0.5802 0.4083 0.052 Uiso 1 1 calc R . .
H15B H 0.1708 0.4321 0.3883 0.052 Uiso 1 1 calc R . .
O4 O 0.24240(9) 0.56446(13) 0.35698(6) 0.0349(3) Uani 1 1 d . . .
C16 C 0.32341(14) 0.5299(2) 0.39774(9) 0.0403(5) Uani 1 1 d . . .
H16A H 0.3179 0.5406 0.4389 0.048 Uiso 1 1 calc R . .
H16B H 0.3704 0.5894 0.3921 0.048 Uiso 1 1 calc R . .
C17 C 0.34756(14) 0.3907(2) 0.38826(8) 0.0377(5) Uani 1 1 d . . .
H17A H 0.4047 0.3680 0.4155 0.045 Uiso 1 1 calc R . .
H17B H 0.3025 0.3297 0.3955 0.045 Uiso 1 1 calc R . .
O5 O 0.36139(9) 0.48957(13) 0.20442(6) 0.0359(3) Uani 1 1 d . . .
C18 C 0.43792(14) 0.5638(2) 0.23100(10) 0.0413(5) Uani 1 1 d . . .
H18A H 0.4783 0.5633 0.2046 0.050 Uiso 1 1 calc R . .
H18B H 0.4685 0.5228 0.2691 0.050 Uiso 1 1 calc R . .
C19 C 0.41425(13) 0.7024(2) 0.24171(10) 0.0400(5) Uani 1 1 d . . .
H19A H 0.4668 0.7514 0.2633 0.048 Uiso 1 1 calc R . .
H19B H 0.3890 0.7474 0.2036 0.048 Uiso 1 1 calc R . .
O6 O 0.35064(9) 0.69543(13) 0.27670(6) 0.0340(3) Uani 1 1 d . . .
C20 C 0.30363(14) 0.8160(2) 0.27869(9) 0.0379(5) Uani 1 1 d . . .
H20A H 0.3443 0.8911 0.2815 0.045 Uiso 1 1 calc R . .
H20B H 0.2806 0.8165 0.3145 0.045 Uiso 1 1 calc R . .
C21 C 0.22966(14) 0.8313(2) 0.22501(9) 0.0379(5) Uani 1 1 d . . .
H21A H 0.1960 0.9117 0.2282 0.046 Uiso 1 1 calc R . .
H21B H 0.2522 0.8383 0.1891 0.046 Uiso 1 1 calc R . .
O7 O 0.17444(9) 0.71763(13) 0.22108(6) 0.0320(3) Uani 1 1 d . . .
C22 C 0.11296(13) 0.7014(2) 0.16463(9) 0.0371(5) Uani 1 1 d . . .
H22A H 0.0920 0.7885 0.1481 0.045 Uiso 1 1 calc R . .
H22B H 0.0617 0.6508 0.1697 0.045 Uiso 1 1 calc R . .
C23 C 0.15498(14) 0.6307(2) 0.12226(9) 0.0360(5) Uani 1 1 d . . .
H23A H 0.1118 0.6156 0.0839 0.043 Uiso 1 1 calc R . .
H23B H 0.2042 0.6827 0.1149 0.043 Uiso 1 1 calc R . .
O8 O 0.18612(9) 0.50799(13) 0.14986(6) 0.0346(3) Uani 1 1 d . . .
C24 C 0.24492(15) 0.4379(2) 0.12242(9) 0.0403(5) Uani 1 1 d . . .
H24A H 0.2231 0.4433 0.0787 0.048 Uiso 1 1 calc R . .
H24B H 0.2463 0.3442 0.1339 0.048 Uiso 1 1 calc R . .
C25 C 0.33523(15) 0.4932(2) 0.14068(9) 0.0407(5) Uani 1 1 d . . .
H25A H 0.3759 0.4403 0.1239 0.049 Uiso 1 1 calc R . .
H25B H 0.3357 0.5845 0.1263 0.049 Uiso 1 1 calc R . .
N1 N 0.34558(11) 0.03658(16) 0.09314(7) 0.0348(4) Uani 1 1 d . . .
B1 B 0.34085(18) 0.0821(3) 0.15744(10) 0.0400(6) Uani 1 1 d . . .
H11 H 0.3763 0.0067 0.1919 0.048 Uiso 1 1 calc R . .
H12 H 0.2687 0.0898 0.1591 0.048 Uiso 1 1 calc R . .
H13 H 0.3741 0.1827 0.1679 0.048 Uiso 1 1 calc R . .
B2 B 0.2991(2) -0.1015(3) 0.07445(12) 0.0574(8) Uani 1 1 d . . .
H21 H 0.3024 -0.1270 0.0269 0.069 Uiso 1 1 calc R . .
H22 H 0.2270 -0.0955 0.0764 0.069 Uiso 1 1 calc R . .
H23 H 0.3344 -0.1814 0.1065 0.069 Uiso 1 1 calc R . .
C1 C 0.30142(16) 0.1368(2) 0.05026(9) 0.0472(6) Uani 1 1 d . . .
H1A H 0.3307 0.2215 0.0604 0.071 Uiso 1 1 calc R . .
H1B H 0.2400 0.1443 0.0517 0.071 Uiso 1 1 calc R . .
H1C H 0.3042 0.1112 0.0102 0.071 Uiso 1 1 calc R . .
C2 C 0.43667(17) 0.0272(3) 0.09058(12) 0.0686(8) Uani 1 1 d . . .
H2A H 0.4392 0.0026 0.0504 0.103 Uiso 1 1 calc R . .
H2B H 0.4666 -0.0395 0.1187 0.103 Uiso 1 1 calc R . .
H2C H 0.4655 0.1122 0.1009 0.103 Uiso 1 1 calc R . .
N2A N 0.1489(2) 0.9821(3) 0.42137(19) 0.0317(14) Uani 0.749(6) 1 d PD A 1
B3A B 0.1058(4) 0.9491(7) 0.3541(2) 0.0453(15) Uani 0.749(6) 1 d PD A 1
H3A1 H 0.0580 0.8626 0.3512 0.054 Uiso 0.749(6) 1 calc PR A 1
H3A2 H 0.1596 0.9213 0.3309 0.054 Uiso 0.749(6) 1 calc PR A 1
H3A3 H 0.0682 1.0392 0.3311 0.054 Uiso 0.749(6) 1 calc PR A 1
B4A B 0.2174(3) 1.0985(4) 0.43063(18) 0.0541(12) Uani 0.749(6) 1 d PD A 1
H4A1 H 0.1833 1.1917 0.4082 0.065 Uiso 0.749(6) 1 calc PR A 1
H4A2 H 0.2738 1.0709 0.4098 0.065 Uiso 0.749(6) 1 calc PR A 1
H4A3 H 0.2447 1.1174 0.4806 0.065 Uiso 0.749(6) 1 calc PR A 1
C3A C 0.1918(4) 0.8652(4) 0.4526(3) 0.0472(13) Uani 0.749(6) 1 d PD A 1
H3A4 H 0.2170 0.8865 0.4945 0.071 Uiso 0.749(6) 1 calc PR A 1
H3A5 H 0.2384 0.8362 0.4345 0.071 Uiso 0.749(6) 1 calc PR A 1
H3A6 H 0.1485 0.7948 0.4497 0.071 Uiso 0.749(6) 1 calc PR A 1
C4A C 0.0772(2) 1.0175(4) 0.44848(15) 0.0594(14) Uani 0.749(6) 1 d PD A 1
H4A4 H 0.0353 0.9448 0.4436 0.089 Uiso 0.749(6) 1 calc PR A 1
H4A5 H 0.0475 1.0961 0.4291 0.089 Uiso 0.749(6) 1 calc PR A 1
H4A6 H 0.1012 1.0350 0.4908 0.089 Uiso 0.749(6) 1 calc PR A 1
N2B N 0.1352(8) 0.9781(11) 0.4130(6) 0.039(5) Uani 0.251(6) 1 d PD A 2
B3B B 0.1288(12) 0.9573(18) 0.3447(6) 0.039(5) Uani 0.251(6) 1 d PD A 2
H3B1 H 0.1896 1.0018 0.3333 0.047 Uiso 0.251(6) 1 calc PR A 2
H3B2 H 0.0668 1.0080 0.3170 0.047 Uiso 0.251(6) 1 calc PR A 2
H3B3 H 0.1255 0.8469 0.3342 0.047 Uiso 0.251(6) 1 calc PR A 2
B4B B 0.0531(8) 0.9210(14) 0.4294(7) 0.063(4) Uani 0.251(6) 1 d PD A 2
H4B1 H 0.0438 0.8134 0.4144 0.076 Uiso 0.251(6) 1 calc PR A 2
H4B2 H -0.0077 0.9807 0.4062 0.076 Uiso 0.251(6) 1 calc PR A 2
H4B3 H 0.0625 0.9266 0.4800 0.076 Uiso 0.251(6) 1 calc PR A 2
C3B C 0.1482(10) 1.1203(11) 0.4310(5) 0.088(6) Uani 0.251(6) 1 d PD A 2
H3B4 H 0.2028 1.1525 0.4231 0.132 Uiso 0.251(6) 1 calc PR A 2
H3B5 H 0.1515 1.1286 0.4735 0.132 Uiso 0.251(6) 1 calc PR A 2
H3B6 H 0.0988 1.1722 0.4082 0.132 Uiso 0.251(6) 1 calc PR A 2
C4B C 0.2110(10) 0.9030(17) 0.4457(10) 0.070(6) Uani 0.251(6) 1 d PD A 2
H4B4 H 0.2645 0.9388 0.4374 0.105 Uiso 0.251(6) 1 calc PR A 2
H4B5 H 0.2043 0.8110 0.4332 0.105 Uiso 0.251(6) 1 calc PR A 2
H4B6 H 0.2152 0.9089 0.4883 0.105 Uiso 0.251(6) 1 calc PR A 2
O30 O 0.4880(3) 1.0392(7) 0.4163(2) 0.1090(17) Uani 0.50 1 d PDU B -1
C30 C 0.5398(7) 1.1030(11) 0.4694(4) 0.136(4) Uani 0.50 1 d PDU B -1
H30A H 0.5338 1.1996 0.4662 0.164 Uiso 0.50 1 calc PR B -1
H30B H 0.6025 1.0795 0.4766 0.164 Uiso 0.50 1 calc PR B -1
C31 C 0.5013(12) 1.051(2) 0.5181(5) 0.188(8) Uani 0.50 1 d PDU B -1
H31A H 0.4467 1.0975 0.5191 0.225 Uiso 0.50 1 calc PR B -1
H31B H 0.5435 1.0581 0.5574 0.225 Uiso 0.50 1 calc PR B -1
C32 C 0.4831(15) 0.9077(19) 0.5002(7) 0.196(7) Uani 0.50 1 d PDU B -1
H32A H 0.5361 0.8531 0.5145 0.236 Uiso 0.50 1 calc PR B -1
H32B H 0.4351 0.8719 0.5159 0.236 Uiso 0.50 1 calc PR B -1
C33 C 0.4569(6) 0.9144(8) 0.4334(5) 0.142(4) Uani 0.50 1 d PDU B -1
H33A H 0.4835 0.8409 0.4163 0.171 Uiso 0.50 1 calc PR B -1
H33B H 0.3924 0.9086 0.4187 0.171 Uiso 0.50 1 calc PR B -1
O40 O 0.0038(3) 0.5342(4) 0.57407(18) 0.0795(12) Uani 0.50 1 d PDU C -1
C40 C 0.0421(5) 0.4110(7) 0.5614(3) 0.095(3) Uani 0.50 1 d PDU C -1
H40A H 0.0224 0.3378 0.5829 0.114 Uiso 0.50 1 calc PR C -1
H40B H 0.1069 0.4157 0.5738 0.114 Uiso 0.50 1 calc PR C -1
C41 C 0.0106(8) 0.3907(11) 0.4945(4) 0.118(4) Uani 0.50 1 d PDU C -1
H41A H 0.0566 0.3484 0.4787 0.142 Uiso 0.50 1 calc PR C -1
H41B H -0.0429 0.3357 0.4844 0.142 Uiso 0.50 1 calc PR C -1
C42 C -0.0084(7) 0.5274(11) 0.4702(3) 0.123(4) Uani 0.50 1 d PDU C -1
H42A H 0.0453 0.5707 0.4648 0.148 Uiso 0.50 1 calc PR C -1
H42B H -0.0533 0.5270 0.4319 0.148 Uiso 0.50 1 calc PR C -1
C43 C -0.0418(7) 0.5929(13) 0.5181(3) 0.116(5) Uani 0.50 1 d PDU C -1
H43A H -0.0301 0.6884 0.5186 0.140 Uiso 0.50 1 calc PR C -1
H43B H -0.1058 0.5794 0.5110 0.140 Uiso 0.50 1 calc PR C -1

loop_
_atom_site_aniso_label
_atom_site_aniso_U_11
_atom_site_aniso_U_22
_atom_site_aniso_U_33
_atom_site_aniso_U_23
_atom_site_aniso_U_13
_atom_site_aniso_U_12
Ca1 0.0359(2) 0.0263(2) 0.0213(2) 0.00227(16) 0.00819(16) -0.00147(18)
O1 0.0435(9) 0.0380(9) 0.0277(8) 0.0044(6) 0.0095(6) 0.0041(7)
C10 0.0647(16) 0.0349(13) 0.0394(13) 0.0064(10) 0.0189(11) 0.0195(11)
C11 0.0775(18) 0.0256(12) 0.0351(13) 0.0019(9) 0.0139(12) 0.0061(11)
O2 0.0543(10) 0.0327(8) 0.0296(8) 0.0016(6) 0.0091(7) -0.0031(7)
C12 0.0602(16) 0.0444(14) 0.0346(13) -0.0022(10) 0.0024(11) -0.0205(12)
C13 0.0475(14) 0.0455(14) 0.0401(13) 0.0069(11) 0.0050(11) -0.0177(11)
O3 0.0403(9) 0.0383(9) 0.0396(9) 0.0060(7) 0.0103(7) -0.0027(7)
C14 0.0458(14) 0.0479(15) 0.0599(16) 0.0052(12) 0.0270(12) 0.0066(11)
C15 0.0572(15) 0.0408(13) 0.0406(13) -0.0043(10) 0.0286(11) -0.0018(11)
O4 0.0452(9) 0.0342(8) 0.0283(8) 0.0005(6) 0.0147(7) -0.0026(7)
C16 0.0528(14) 0.0451(14) 0.0221(11) -0.0016(9) 0.0074(10) -0.0132(11)
C17 0.0443(13) 0.0445(13) 0.0227(11) 0.0065(9) 0.0052(9) -0.0023(10)
O5 0.0424(8) 0.0380(9) 0.0290(7) 0.0018(6) 0.0122(6) 0.0006(7)
C18 0.0347(12) 0.0489(14) 0.0414(13) 0.0048(11) 0.0118(10) 0.0030(10)
C19 0.0364(12) 0.0462(14) 0.0392(12) 0.0038(10) 0.0127(10) -0.0086(10)
O6 0.0411(8) 0.0314(8) 0.0308(8) 0.0014(6) 0.0116(6) -0.0027(6)
C20 0.0503(14) 0.0298(12) 0.0338(12) -0.0060(9) 0.0111(10) -0.0043(10)
C21 0.0498(14) 0.0243(11) 0.0410(13) 0.0014(9) 0.0138(10) -0.0005(9)
O7 0.0394(8) 0.0275(8) 0.0292(8) 0.0005(6) 0.0085(6) -0.0006(6)
C22 0.0383(12) 0.0361(12) 0.0338(12) 0.0046(9) 0.0030(10) 0.0039(10)
C23 0.0437(13) 0.0351(12) 0.0262(11) 0.0052(9) 0.0029(9) 0.0011(10)
O8 0.0488(9) 0.0292(8) 0.0252(7) 0.0009(6) 0.0085(6) 0.0014(6)
C24 0.0626(16) 0.0353(12) 0.0243(11) -0.0028(9) 0.0134(10) 0.0077(11)
C25 0.0565(15) 0.0425(14) 0.0284(11) 0.0020(9) 0.0205(10) 0.0084(11)
N1 0.0468(11) 0.0300(10) 0.0287(9) 0.0035(7) 0.0112(8) 0.0046(8)
B1 0.0548(17) 0.0365(15) 0.0271(13) -0.0012(11) 0.0074(11) -0.0016(12)
B2 0.102(3) 0.0345(16) 0.0342(15) -0.0008(12) 0.0150(16) -0.0057(15)
C1 0.0720(17) 0.0387(13) 0.0292(12) 0.0027(10) 0.0094(11) 0.0045(12)
C2 0.0618(18) 0.093(2) 0.0576(18) 0.0099(15) 0.0264(14) 0.0139(16)
N2A 0.041(2) 0.032(3) 0.0230(18) -0.0018(17) 0.0084(17) 0.0029(19)
B3A 0.045(3) 0.061(3) 0.030(3) -0.006(2) 0.010(2) -0.004(2)
B4A 0.063(3) 0.049(3) 0.044(2) 0.0099(19) 0.002(2) -0.018(2)
C3A 0.057(3) 0.036(3) 0.049(3) 0.010(2) 0.013(2) 0.001(2)
C4A 0.055(2) 0.085(4) 0.044(2) 0.008(2) 0.0227(17) 0.016(2)
N2B 0.038(6) 0.027(8) 0.044(8) 0.006(5) -0.003(5) 0.004(5)
B3B 0.071(12) 0.031(7) 0.032(7) -0.019(5) 0.042(7) -0.018(7)
B4B 0.083(10) 0.042(8) 0.074(10) 0.004(7) 0.036(8) -0.013(7)
C3B 0.106(14) 0.105(12) 0.046(7) -0.020(7) 0.005(8) 0.018(9)
C4B 0.085(13) 0.042(10) 0.070(11) 0.017(8) -0.005(10) 0.012(9)
O30 0.078(3) 0.162(5) 0.089(4) 0.027(4) 0.025(3) 0.020(3)
C30 0.175(10) 0.137(9) 0.114(8) 0.009(7) 0.068(8) -0.007(7)
C31 0.197(16) 0.31(2) 0.078(9) 0.040(11) 0.071(9) 0.041(17)
C32 0.139(11) 0.271(16) 0.190(15) 0.117(14) 0.063(12) -0.029(10)
C33 0.102(7) 0.190(11) 0.143(9) 0.033(8) 0.047(7) 0.002(7)
O40 0.082(3) 0.104(4) 0.062(3) -0.019(2) 0.036(2) -0.010(3)
C40 0.080(5) 0.098(7) 0.105(7) -0.023(5) 0.020(5) 0.004(4)
C41 0.120(8) 0.101(8) 0.142(10) -0.043(8) 0.050(7) 0.012(6)
C42 0.153(10) 0.147(10) 0.090(7) -0.019(7) 0.069(7) -0.025(8)
C43 0.142(10) 0.139(10) 0.084(6) 0.022(6) 0.059(6) 0.052(8)

loop_
_atom_type_symbol
_atom_type_description
_atom_type_scat_dispersion_real
_atom_type_scat_dispersion_imag
_atom_type_scat_source
C C 0.0033 0.0016 'International Tables Vol C Tables 4.2.6.8 and 6.1.1.4'
H H 0.0000 0.0000 'International Tables Vol C Tables 4.2.6.8 and 6.1.1.4'
B B 0.0013 0.0007 'International Tables Vol C Tables 4.2.6.8 and 6.1.1.4'
Ca Ca 0.2262 0.3064 'International Tables Vol C Tables 4.2.6.8 and 6.1.1.4'
N N 0.0061 0.0033 'International Tables Vol C Tables 4.2.6.8 and 6.1.1.4'
O O 0.0106 0.0060 'International Tables Vol C Tables 4.2.6.8 and 6.1.1.4'

loop_
_geom_angle_atom_site_label_1
_geom_angle_atom_site_label_2
_geom_angle_atom_site_label_3
_geom_angle
O2 Ca1 O7 136.02(5)
O2 Ca1 O4 105.29(5)
O7 Ca1 O4 91.20(5)
O2 Ca1 O3 68.47(5)
O7 Ca1 O3 81.08(5)
O4 Ca1 O3 68.40(5)
O2 Ca1 O5 90.75(5)
O7 Ca1 O5 105.66(5)
O4 Ca1 O5 135.45(5)
O3 Ca1 O5 153.59(5)
O2 Ca1 O8 80.04(5)
O7 Ca1 O8 69.08(4)
O4 Ca1 O8 153.69(5)
O3 Ca1 O8 90.74(5)
O5 Ca1 O8 68.97(5)
O2 Ca1 O6 152.24(5)
O7 Ca1 O6 69.64(5)
O4 Ca1 O6 80.35(5)
O3 Ca1 O6 136.39(5)
O5 Ca1 O6 68.23(5)
O8 Ca1 O6 107.15(5)
O2 Ca1 O1 69.22(5)
O7 Ca1 O1 152.88(5)
O4 Ca1 O1 68.70(5)
O3 Ca1 O1 106.43(5)
O5 Ca1 O1 79.41(5)
O8 Ca1 O1 135.21(5)
O6 Ca1 O1 88.56(5)
O2 Ca1 C24 72.33(5)
O7 Ca1 C24 89.46(5)
O4 Ca1 C24 177.06(5)
O3 Ca1 C24 108.89(6)
O5 Ca1 C24 46.93(5)
O8 Ca1 C24 25.08(5)
O6 Ca1 C24 102.57(5)
O1 Ca1 C24 111.57(5)
O2 Ca1 C20 176.82(5)
O7 Ca1 C20 47.14(5)
O4 Ca1 C20 73.43(5)
O3 Ca1 C20 113.31(5)
O5 Ca1 C20 88.27(5)
O8 Ca1 C20 102.41(5)
O6 Ca1 C20 25.13(5)
O1 Ca1 C20 107.62(5)
C24 Ca1 C20 109.04(6)
O2 Ca1 C12 24.38(6)
O7 Ca1 C12 113.36(6)
O4 Ca1 C12 101.03(5)
O3 Ca1 C12 46.80(6)
O5 Ca1 C12 108.91(6)
O8 Ca1 C12 73.00(5)
O6 Ca1 C12 176.57(6)
O1 Ca1 C12 89.03(6)
C24 Ca1 C12 76.08(6)
C20 Ca1 C12 158.28(6)
O2 Ca1 C16 100.98(5)
O7 Ca1 C16 109.27(5)
O4 Ca1 C16 24.62(5)
O3 Ca1 C16 88.26(5)
O5 Ca1 C16 112.43(5)
O8 Ca1 C16 178.20(5)
O6 Ca1 C16 72.64(5)
O1 Ca1 C16 46.57(5)
C24 Ca1 C16 156.66(6)
C20 Ca1 C16 76.63(5)
C12 Ca1 C16 107.32(6)
C17 O1 C10 114.45(15)
C17 O1 Ca1 116.16(11)
C10 O1 Ca1 109.48(12)
O1 C10 C11 111.32(17)
O1 C10 Ca1 45.60(9)
C11 C10 Ca1 80.13(12)
O1 C10 H10A 109.4
C11 C10 H10A 109.4
Ca1 C10 H10A 153.9
O1 C10 H10B 109.4
C11 C10 H10B 109.4
Ca1 C10 H10B 90.6
H10A C10 H10B 108.0
O2 C11 C10 107.04(17)
O2 C11 H11A 110.3
C10 C11 H11A 110.3
O2 C11 H11B 110.3
C10 C11 H11B 110.3
H11A C11 H11B 108.6
C12 O2 C11 114.44(16)
C12 O2 Ca1 112.18(12)
C11 O2 Ca1 117.99(12)
O2 C12 C13 110.93(17)
O2 C12 Ca1 43.44(9)
C13 C12 Ca1 81.92(12)
O2 C12 H12A 109.5
C13 C12 H12A 109.5
Ca1 C12 H12A 152.2
O2 C12 H12B 109.5
C13 C12 H12B 109.5
Ca1 C12 H12B 90.8
H12A C12 H12B 108.0
O3 C13 C12 105.88(17)
O3 C13 H13A 110.6
C12 C13 H13A 110.6
O3 C13 H13B 110.6
C12 C13 H13B 110.6
H13A C13 H13B 108.7
C14 O3 C13 114.12(16)
C14 O3 Ca1 111.45(12)
C13 O3 Ca1 117.85(12)
O3 C14 C15 110.19(18)
O3 C14 Ca1 44.16(9)
C15 C14 Ca1 80.55(12)
O3 C14 H14A 109.6
C15 C14 H14A 109.6
Ca1 C14 H14A 152.9
O3 C14 H14B 109.6
C15 C14 H14B 109.6
Ca1 C14 H14B 90.8
H14A C14 H14B 108.1
O4 C15 C14 106.32(17)
O4 C15 H15A 110.5
C14 C15 H15A 110.5
O4 C15 H15B 110.5
C14 C15 H15B 110.5
H15A C15 H15B 108.7
C16 O4 C15 114.42(16)
C16 O4 Ca1 110.61(11)
C15 O4 Ca1 117.24(12)
O4 C16 C17 110.64(16)
O4 C16 Ca1 44.76(8)
C17 C16 Ca1 81.16(11)
O4 C16 H16A 109.5
C17 C16 H16A 109.5
Ca1 C16 H16A 153.6
O4 C16 H16B 109.5
C17 C16 H16B 109.5
Ca1 C16 H16B 89.7
H16A C16 H16B 108.1
O1 C17 C16 106.17(16)
O1 C17 H17A 110.5
C16 C17 H17A 110.5
O1 C17 H17B 110.5
C16 C17 H17B 110.5
H17A C17 H17B 108.7
C18 O5 C25 115.24(15)
C18 O5 Ca1 112.49(11)
C25 O5 Ca1 117.08(11)
O5 C18 C19 110.70(17)
O5 C18 H18A 109.5
C19 C18 H18A 109.5
O5 C18 H18B 109.5
C19 C18 H18B 109.5
H18A C18 H18B 108.1
O6 C19 C18 106.53(16)
O6 C19 H19A 110.4
C18 C19 H19A 110.4
O6 C19 H19B 110.4
C18 C19 H19B 110.4
H19A C19 H19B 108.6
C20 O6 C19 114.29(15)
C20 O6 Ca1 109.15(11)
C19 O6 Ca1 117.05(11)
O6 C20 C21 111.27(16)
O6 C20 Ca1 45.72(8)
C21 C20 Ca1 80.58(11)
O6 C20 H20A 109.4
C21 C20 H20A 109.4
Ca1 C20 H20A 154.3
O6 C20 H20B 109.4
C21 C20 H20B 109.4
Ca1 C20 H20B 89.8
H20A C20 H20B 108.0
O7 C21 C20 107.65(16)
O7 C21 H21A 110.2
C20 C21 H21A 110.2
O7 C21 H21B 110.2
C20 C21 H21B 110.2
H21A C21 H21B 108.5
C22 O7 C21 114.22(15)
C22 O7 Ca1 111.53(11)
C21 O7 Ca1 116.30(11)
O7 C22 C23 110.42(16)
O7 C22 Ca1 44.04(8)
C23 C22 Ca1 80.02(11)
O7 C22 H22A 109.6
C23 C22 H22A 109.6
Ca1 C22 H22A 152.4
O7 C22 H22B 109.6
C23 C22 H22B 109.6
Ca1 C22 H22B 91.8
H22A C22 H22B 108.1
O8 C23 C22 106.39(16)
O8 C23 H23A 110.5
C22 C23 H23A 110.5
O8 C23 H23B 110.5
C22 C23 H23B 110.5
H23A C23 H23B 108.6
C23 O8 C24 114.82(15)
C23 O8 Ca1 115.95(11)
C24 O8 Ca1 109.44(11)
O8 C24 C25 111.13(17)
O8 C24 Ca1 45.48(8)
C25 C24 Ca1 81.63(11)
O8 C24 H24A 109.4
C25 C24 H24A 109.4
Ca1 C24 H24A 154.4
O8 C24 H24B 109.4
C25 C24 H24B 109.4
Ca1 C24 H24B 88.8
H24A C24 H24B 108.0
O5 C25 C24 106.91(16)
O5 C25 H25A 110.3
C24 C25 H25A 110.3
O5 C25 H25B 110.3
C24 C25 H25B 110.3
H25A C25 H25B 108.6
C2 N1 C1 108.72(18)
C2 N1 B1 109.76(18)
C1 N1 B1 108.06(16)
C2 N1 B2 108.7(2)
C1 N1 B2 108.67(18)
B1 N1 B2 112.83(17)
N1 B1 H11 109.5
N1 B1 H12 109.5
H11 B1 H12 109.5
N1 B1 H13 109.5
H11 B1 H13 109.5
H12 B1 H13 109.5
N1 B2 H21 109.5
N1 B2 H22 109.5
H21 B2 H22 109.5
N1 B2 H23 109.5
H21 B2 H23 109.5
H22 B2 H23 109.5
N1 C1 H1A 109.5
N1 C1 H1B 109.5
H1A C1 H1B 109.5
N1 C1 H1C 109.5
H1A C1 H1C 109.5
H1B C1 H1C 109.5
N1 C2 H2A 109.5
N1 C2 H2B 109.5
H2A C2 H2B 109.5
N1 C2 H2C 109.5
H2A C2 H2C 109.5
H2B C2 H2C 109.5
C3A N2A C4A 107.1(3)
C3A N2A B3A 110.3(4)
C4A N2A B3A 107.0(4)
C3A N2A B4A 109.1(3)
C4A N2A B4A 109.2(3)
B3A N2A B4A 113.8(3)
C4B N2B C3B 108.7(10)
C4B N2B B4B 107.3(10)
C3B N2B B4B 110.8(9)
C4B N2B B3B 106.9(11)
C3B N2B B3B 112.3(10)
B4B N2B B3B 110.6(9)
N2B B3B H3B1 109.5
N2B B3B H3B2 109.5
H3B1 B3B H3B2 109.5
N2B B3B H3B3 109.5
H3B1 B3B H3B3 109.5
H3B2 B3B H3B3 109.5
N2B B4B H4B1 109.5
N2B B4B H4B2 109.5
H4B1 B4B H4B2 109.5
N2B B4B H4B3 109.5
H4B1 B4B H4B3 109.5
H4B2 B4B H4B3 109.5
N2B C3B H3B4 109.5
N2B C3B H3B5 109.5
H3B4 C3B H3B5 109.5
N2B C3B H3B6 109.5
H3B4 C3B H3B6 109.5
H3B5 C3B H3B6 109.5
N2B C4B H4B4 109.5
N2B C4B H4B5 109.5
H4B4 C4B H4B5 109.5
N2B C4B H4B6 109.5
H4B4 C4B H4B6 109.5
H4B5 C4B H4B6 109.5
C30 O30 C33 108.4(6)
O30 C30 C31 103.6(7)
O30 C30 H30A 111.1
C31 C30 H30A 111.1
O30 C30 H30B 111.0
C31 C30 H30B 111.0
H30A C30 H30B 109.0
C30 C31 C32 102.5(7)
C30 C31 H31A 111.3
C32 C31 H31A 111.2
C30 C31 H31B 111.3
C32 C31 H31B 111.3
H31A C31 H31B 109.2
C33 C32 C31 102.9(8)
C33 C32 H32A 111.2
C31 C32 H32A 111.2
C33 C32 H32B 111.2
C31 C32 H32B 111.2
H32A C32 H32B 109.1
O30 C33 C32 107.3(6)
O30 C33 H33A 110.2
C32 C33 H33A 110.3
O30 C33 H33B 110.2
C32 C33 H33B 110.2
H33A C33 H33B 108.5
C43 O40 C40 108.2(6)
O40 C40 C41 106.2(6)
O40 C40 H40A 110.5
C41 C40 H40A 110.5
O40 C40 H40B 110.5
C41 C40 H40B 110.5
H40A C40 H40B 108.7
C42 C41 C40 103.9(6)
C42 C41 H41A 111.0
C40 C41 H41A 111.0
C42 C41 H41B 111.0
C40 C41 H41B 111.0
H41A C41 H41B 109.0
C43 C42 C41 101.9(5)
C43 C42 H42A 111.4
C41 C42 H42A 111.4
C43 C42 H42B 111.4
C41 C42 H42B 111.4
H42A C42 H42B 109.3
O40 C43 C42 107.2(5)
O40 C43 H43A 110.3
C42 C43 H43A 110.3
O40 C43 H43B 110.3
C42 C43 H43B 110.3
H43A C43 H43B 108.5

loop_
_geom_bond_atom_site_label_1
_geom_bond_atom_site_label_2
_geom_bond_distance
Ca1 O2 2.3823(14)
Ca1 O7 2.4089(13)
Ca1 O4 2.4182(13)
Ca1 O3 2.4186(14)
Ca1 O5 2.4214(14)
Ca1 O8 2.4227(13)
Ca1 O6 2.4311(14)
Ca1 O1 2.4414(13)
Ca1 C24 3.204(2)
Ca1 C20 3.208(2)
Ca1 C12 3.208(2)
Ca1 C16 3.214(2)
O1 C17 1.433(2)
O1 C10 1.440(2)
C10 C11 1.492(3)
C10 H10A 0.9900
C10 H10B 0.9900
C11 O2 1.438(2)
C11 H11A 0.9900
C11 H11B 0.9900
O2 C12 1.430(3)
C12 C13 1.501(3)
C12 H12A 0.9900
C12 H12B 0.9900
C13 O3 1.443(2)
C13 H13A 0.9900
C13 H13B 0.9900
O3 C14 1.433(3)
C14 C15 1.497(3)
C14 H14A 0.9900
C14 H14B 0.9900
C15 O4 1.437(2)
C15 H15A 0.9900
C15 H15B 0.9900
O4 C16 1.431(2)
C16 C17 1.500(3)
C16 H16A 0.9900
C16 H16B 0.9900
C17 H17A 0.9900
C17 H17B 0.9900
O5 C18 1.427(2)
O5 C25 1.437(2)
C18 C19 1.499(3)
C18 H18A 0.9900
C18 H18B 0.9900
C19 O6 1.444(2)
C19 H19A 0.9900
C19 H19B 0.9900
O6 C20 1.442(2)
C20 C21 1.488(3)
C20 H20A 0.9900
C20 H20B 0.9900
C21 O7 1.438(2)
C21 H21A 0.9900
C21 H21B 0.9900
O7 C22 1.433(2)
C22 C23 1.503(3)
C22 H22A 0.9900
C22 H22B 0.9900
C23 O8 1.435(2)
C23 H23A 0.9900
C23 H23B 0.9900
O8 C24 1.441(2)
C24 C25 1.491(3)
C24 H24A 0.9900
C24 H24B 0.9900
C25 H25A 0.9900
C25 H25B 0.9900
N1 C2 1.455(3)
N1 C1 1.475(3)
N1 B1 1.587(3)
N1 B2 1.596(3)
B1 H11 1.1501
B1 H12 1.1501
B1 H13 1.1501
B2 H21 1.1501
B2 H22 1.1501
B2 H23 1.1501
C1 H1A 0.9800
C1 H1B 0.9800
C1 H1C 0.9800
C2 H2A 0.9800
C2 H2B 0.9800
C2 H2C 0.9800
N2A C3A 1.4700(10)
N2A C4A 1.4701(10)
N2A B3A 1.5802(10)
N2A B4A 1.5814(10)
B3A H3A1 1.1501
B3A H3A2 1.1501
B3A H3A3 1.1501
B4A H4A1 1.1501
B4A H4A2 1.1501
B4A H4A3 1.1501
C3A H3A4 0.9800
C3A H3A5 0.9800
C3A H3A6 0.9800
C4A H4A4 0.9800
C4A H4A5 0.9800
C4A H4A6 0.9800
N2B C4B 1.462(8)
N2B C3B 1.509(8)
N2B B4B 1.552(8)
N2B B3B 1.581(8)
B3B H3B1 1.1501
B3B H3B2 1.1501
B3B H3B3 1.1501
B4B H4B1 1.1501
B4B H4B2 1.1501
B4B H4B3 1.1501
C3B H3B4 0.9800
C3B H3B5 0.9800
C3B H3B6 0.9800
C4B H4B4 0.9800
C4B H4B5 0.9800
C4B H4B6 0.9800
O30 C30 1.453(5)
O30 C33 1.454(4)
C30 C31 1.511(9)
C30 H30A 0.9900
C30 H30B 0.9900
C31 C32 1.523(9)
C31 H31A 0.9900
C31 H31B 0.9900
C32 C33 1.507(9)
C32 H32A 0.9900
C32 H32B 0.9900
C33 H33A 0.9900
C33 H33B 0.9900
O40 C43 1.450(4)
O40 C40 1.455(4)
C40 C41 1.526(5)
C40 H40A 0.9900
C40 H40B 0.9900
C41 C42 1.506(5)
C41 H41A 0.9900
C41 H41B 0.9900
C42 C43 1.505(5)
C42 H42A 0.9900
C42 H42B 0.9900
C43 H43A 0.9900
C43 H43B 0.9900
